data_7241063
loop_
_publ_author_name
'Tervola, Essi'
'Truong, Khai-Nghi'
'Ward, Jas S.'
'Priimagi, Arri'
'Rissanen, Kari'

_publ_section_title
;
 Fluorescence enhancement of quinolines by protonation
;
_journal_issue 49
_journal_name_full 'RSC Advances'
_journal_page_first 29385
_journal_page_last 29393
_journal_paper_doi 10.1039/D0RA04691D
_journal_volume 10
_journal_year 2020
_chemical_formula_moiety 'C13 H10 N, C6 H5 O3 S'
_chemical_formula_sum 'C19 H15 N O3 S'
_chemical_formula_weight 337.38
_chemical_name_common Acridine+Benzenesulfonate
_chemical_name_systematic 6
_space_group_crystal_system monoclinic
_space_group_IT_number 14
_space_group_name_Hall '-P 2ybc'
_space_group_name_H-M_alt 'P 1 21/c 1'
_atom_sites_solution_hydrogens geom
_audit_creation_method SHELXL-2017/1
_audit_update_record
;
2020-05-04 deposited with the CCDC.	2020-07-24 downloaded from the CCDC.
;
_cell_angle_alpha 90
_cell_angle_beta 90.978(2)
_cell_angle_gamma 90
_cell_formula_units_Z 4
_cell_length_a 7.1261(2)
_cell_length_b 9.7581(4)
_cell_length_c 22.8711(8)
_cell_measurement_reflns_used 4832
_cell_measurement_temperature 170(2)
_cell_measurement_theta_max 30.999
_cell_measurement_theta_min 0.407
_cell_volume 1590.16(10)
_computing_cell_refinement 'HKL Scalepack (Otwinowski & Minor 1997)'
_computing_data_collection 'Collect (Bruker AXS BV, 1997-2004)'
_computing_data_reduction 'HKL Denzo and Scalepack (Otwinowski & Minor 1997)'
_computing_molecular_graphics 'PLATON (Spek, 2009)'
_computing_structure_refinement 'SHELXL-2017/1 (Sheldrick, 2017)'
_computing_structure_solution 'SHELXT 2014/5 (Sheldrick, 2014)'
_diffrn_ambient_temperature 170(2)
_diffrn_measured_fraction_theta_full 0.998
_diffrn_measured_fraction_theta_max 0.998
_diffrn_measurement_device '95mm CCD camera on \k-goniostat'
_diffrn_measurement_device_type KappaCCD
_diffrn_measurement_method CCD
_diffrn_radiation_monochromator 'horizonally mounted graphite crystal'
_diffrn_radiation_type MoK\a
_diffrn_radiation_wavelength 0.71073
_diffrn_reflns_av_R_equivalents 0.0422
_diffrn_reflns_av_unetI/netI 0.0487
_diffrn_reflns_Laue_measured_fraction_full 0.998
_diffrn_reflns_Laue_measured_fraction_max 0.998
_diffrn_reflns_limit_h_max 8
_diffrn_reflns_limit_h_min -8
_diffrn_reflns_limit_k_max 12
_diffrn_reflns_limit_k_min -11
_diffrn_reflns_limit_l_max 22
_diffrn_reflns_limit_l_min -28
_diffrn_reflns_number 10920
_diffrn_reflns_point_group_measured_fraction_full 0.998
_diffrn_reflns_point_group_measured_fraction_max 0.998
_diffrn_reflns_theta_full 25.242
_diffrn_reflns_theta_max 26.246
_diffrn_reflns_theta_min 2.269
_exptl_absorpt_coefficient_mu 0.221
_exptl_absorpt_correction_T_max 0.7462
_exptl_absorpt_correction_T_min 0.6473
_exptl_absorpt_correction_type multi-scan
_exptl_absorpt_process_details SADABS
_exptl_crystal_colour yellow
_exptl_crystal_density_diffrn 1.409
_exptl_crystal_description block
_exptl_crystal_F_000 704
_exptl_crystal_size_max 0.35
_exptl_crystal_size_mid 0.32
_exptl_crystal_size_min 0.32
_refine_diff_density_max 0.471
_refine_diff_density_min -0.330
_refine_diff_density_rms 0.052
_refine_ls_extinction_method none
_refine_ls_goodness_of_fit_ref 1.036
_refine_ls_hydrogen_treatment constr
_refine_ls_matrix_type full
_refine_ls_number_parameters 217
_refine_ls_number_reflns 3197
_refine_ls_number_restraints 0
_refine_ls_restrained_S_all 1.036
_refine_ls_R_factor_all 0.0651
_refine_ls_R_factor_gt 0.0479
_refine_ls_shift/su_max 0.001
_refine_ls_shift/su_mean 0.000
_refine_ls_structure_factor_coef Fsqd
_refine_ls_weighting_details 'w=1/[\s^2^(Fo^2^)+(0.0433P)^2^+1.3230P] where P=(Fo^2^+2Fc^2^)/3'
_refine_ls_weighting_scheme calc
_refine_ls_wR_factor_gt 0.1116
_refine_ls_wR_factor_ref 0.1209
_reflns_Friedel_coverage 0.000
_reflns_number_gt 2497
_reflns_number_total 3197
_reflns_threshold_expression 'I > 2\s(I)'
_cod_data_source_file d0ra04691d2.cif
_cod_data_source_block 6
_cod_depositor_comments 'Adding full bibliography for 7241053--7241066.cif.'
_cod_original_sg_symbol_H-M 'P 21/c'
_cod_database_code 7241063
_shelx_shelxl_version_number 2017/1
_shelx_space_group_comment
;
The symmetry employed for this shelxl refinement is uniquely defined
by the following loop, which should always be used as a source of
symmetry information in preference to the above space-group names.
They are only intended as comments.
;
_shelx_estimated_absorpt_t_min 0.927
_shelx_estimated_absorpt_t_max 0.933

loop_
_space_group_symop_operation_xyz
'x, y, z'
'-x, y+1/2, -z+1/2'
'-x, -y, -z'
'x, -y-1/2, z-1/2'

loop_
_atom_site_label
_atom_site_type_symbol
_atom_site_fract_x
_atom_site_fract_y
_atom_site_fract_z
_atom_site_U_iso_or_equiv
_atom_site_adp_type
_atom_site_occupancy
_atom_site_site_symmetry_order
_atom_site_calc_flag
_atom_site_refinement_flags_posn
_atom_site_refinement_flags_adp
_atom_site_refinement_flags_occupancy
_atom_site_disorder_assembly
_atom_site_disorder_group
N10 N 0.7503(2) 0.55408(19) 0.52139(8) 0.0261(4) Uani 1 1 d . . . . .
H10N H 0.743859 0.619052 0.557340 0.031 Uiso 1 1 calc R U . . .
C1 C 0.8676(3) 0.5775(3) 0.36547(10) 0.0352(6) Uani 1 1 d . . . . .
H1 H 0.876590 0.520709 0.331899 0.042 Uiso 1 1 calc R U . . .
C2 C 0.9061(3) 0.7125(3) 0.36148(12) 0.0406(6) Uani 1 1 d . . . . .
H2 H 0.939289 0.750585 0.324851 0.049 Uiso 1 1 calc R U . . .
C3 C 0.8974(3) 0.7981(3) 0.41138(12) 0.0404(6) Uani 1 1 d . . . . .
H3 H 0.926610 0.892682 0.407671 0.049 Uiso 1 1 calc R U . . .
C4 C 0.8482(3) 0.7481(3) 0.46461(11) 0.0337(5) Uani 1 1 d . . . . .
H4 H 0.844656 0.806372 0.497841 0.040 Uiso 1 1 calc R U . . .
C4A C 0.8026(3) 0.6079(2) 0.46933(10) 0.0257(5) Uani 1 1 d . . . . .
C5 C 0.6508(3) 0.3711(3) 0.58458(10) 0.0316(5) Uani 1 1 d . . . . .
H5 H 0.641534 0.431768 0.616904 0.038 Uiso 1 1 calc R U . . .
C6 C 0.6111(3) 0.2348(3) 0.59053(11) 0.0357(6) Uani 1 1 d . . . . .
H6 H 0.572149 0.201360 0.627403 0.043 Uiso 1 1 calc R U . . .
C7 C 0.6266(3) 0.1425(3) 0.54357(11) 0.0373(6) Uani 1 1 d . . . . .
H7 H 0.600427 0.048065 0.549313 0.045 Uiso 1 1 calc R U . . .
C8 C 0.6787(3) 0.1879(3) 0.48989(11) 0.0327(5) Uani 1 1 d . . . . .
H8 H 0.688791 0.124901 0.458420 0.039 Uiso 1 1 calc R U . . .
C8A C 0.7182(3) 0.3288(2) 0.48079(10) 0.0259(5) Uani 1 1 d . . . . .
C9 C 0.7723(3) 0.3817(2) 0.42677(10) 0.0266(5) Uani 1 1 d . . . . .
H9 H 0.781076 0.321917 0.394142 0.032 Uiso 1 1 calc R U . . .
C9A C 0.8133(3) 0.5197(2) 0.41993(10) 0.0270(5) Uani 1 1 d . . . . .
C10A C 0.7060(3) 0.4201(2) 0.52893(9) 0.0256(5) Uani 1 1 d . . . . .
S1 S 0.85545(8) 0.80375(6) 0.64683(3) 0.02889(17) Uani 1 1 d . . . . .
O1 O 0.7350(3) 0.6993(2) 0.61993(8) 0.0489(5) Uani 1 1 d . . . . .
O2 O 0.9574(3) 0.8811(2) 0.60443(9) 0.0549(6) Uani 1 1 d . . . . .
O3 O 0.9713(3) 0.7484(2) 0.69339(9) 0.0580(6) Uani 1 1 d . . . . .
C11 C 0.6975(3) 0.9189(2) 0.68081(9) 0.0235(4) Uani 1 1 d . . . . .
C12 C 0.7681(3) 1.0235(2) 0.71553(10) 0.0295(5) Uani 1 1 d . . . . .
H12 H 0.899868 1.034691 0.720498 0.035 Uiso 1 1 calc R U . . .
C13 C 0.6459(3) 1.1118(3) 0.74300(10) 0.0370(6) Uani 1 1 d . . . . .
H13 H 0.693775 1.184344 0.766574 0.044 Uiso 1 1 calc R U . . .
C14 C 0.4535(4) 1.0946(3) 0.73620(11) 0.0418(6) Uani 1 1 d . . . . .
H14 H 0.369701 1.154262 0.755659 0.050 Uiso 1 1 calc R U . . .
C15 C 0.3840(3) 0.9906(3) 0.70114(12) 0.0415(6) Uani 1 1 d . . . . .
H15 H 0.252295 0.979248 0.696260 0.050 Uiso 1 1 calc R U . . .
C16 C 0.5055(3) 0.9030(2) 0.67307(10) 0.0315(5) Uani 1 1 d . . . . .
H16 H 0.457524 0.832138 0.648573 0.038 Uiso 1 1 calc R U . . .

loop_
_atom_site_aniso_label
_atom_site_aniso_U_11
_atom_site_aniso_U_22
_atom_site_aniso_U_33
_atom_site_aniso_U_23
_atom_site_aniso_U_13
_atom_site_aniso_U_12
N10 0.0229(9) 0.0278(10) 0.0274(10) -0.0052(8) -0.0019(7) 0.0015(7)
C1 0.0333(12) 0.0439(16) 0.0282(12) 0.0011(11) -0.0021(9) -0.0050(11)
C2 0.0354(12) 0.0441(16) 0.0423(15) 0.0144(12) -0.0024(11) -0.0070(12)
C3 0.0319(12) 0.0281(14) 0.0610(18) 0.0093(12) -0.0071(11) -0.0035(10)
C4 0.0268(11) 0.0267(13) 0.0472(15) -0.0027(11) -0.0059(10) 0.0007(9)
C4A 0.0174(9) 0.0264(12) 0.0330(12) -0.0024(9) -0.0042(8) 0.0020(8)
C5 0.0264(11) 0.0404(15) 0.0279(12) -0.0004(10) -0.0018(9) 0.0016(10)
C6 0.0298(11) 0.0438(16) 0.0334(13) 0.0114(11) -0.0037(9) -0.0026(11)
C7 0.0351(12) 0.0319(14) 0.0448(15) 0.0087(12) -0.0075(10) -0.0063(11)
C8 0.0313(11) 0.0290(13) 0.0375(13) -0.0023(11) -0.0052(9) -0.0046(10)
C8A 0.0193(10) 0.0284(13) 0.0299(12) -0.0037(9) -0.0037(8) 0.0006(8)
C9 0.0212(10) 0.0305(13) 0.0279(11) -0.0059(10) -0.0030(8) 0.0007(9)
C9A 0.0206(10) 0.0311(13) 0.0293(12) -0.0010(9) -0.0033(8) -0.0019(9)
C10A 0.0187(9) 0.0287(12) 0.0293(12) -0.0001(9) -0.0040(8) -0.0002(8)
S1 0.0322(3) 0.0232(3) 0.0314(3) -0.0040(2) 0.0052(2) 0.0012(2)
O1 0.0561(11) 0.0416(11) 0.0494(11) -0.0232(9) 0.0119(9) -0.0096(9)
O2 0.0630(12) 0.0351(11) 0.0678(14) -0.0029(10) 0.0394(10) -0.0030(9)
O3 0.0647(13) 0.0580(14) 0.0511(12) -0.0042(10) -0.0075(10) 0.0336(11)
C11 0.0303(11) 0.0191(11) 0.0211(10) 0.0028(8) 0.0012(8) 0.0010(8)
C12 0.0311(11) 0.0315(13) 0.0256(11) -0.0010(10) -0.0021(9) 0.0004(10)
C13 0.0481(14) 0.0341(14) 0.0288(12) -0.0087(11) -0.0023(10) 0.0074(11)
C14 0.0451(14) 0.0415(16) 0.0393(14) -0.0015(12) 0.0114(11) 0.0136(12)
C15 0.0265(12) 0.0459(16) 0.0522(16) 0.0025(13) 0.0032(11) 0.0030(11)
C16 0.0322(11) 0.0278(13) 0.0344(13) 0.0027(10) -0.0020(9) -0.0030(10)

loop_
_atom_type_symbol
_atom_type_description
_atom_type_scat_dispersion_real
_atom_type_scat_dispersion_imag
_atom_type_scat_source
C C 0.0033 0.0016 'International Tables Vol C Tables 4.2.6.8 and 6.1.1.4'
H H 0.0000 0.0000 'International Tables Vol C Tables 4.2.6.8 and 6.1.1.4'
N N 0.0061 0.0033 'International Tables Vol C Tables 4.2.6.8 and 6.1.1.4'
O O 0.0106 0.0060 'International Tables Vol C Tables 4.2.6.8 and 6.1.1.4'
S S 0.1246 0.1234 'International Tables Vol C Tables 4.2.6.8 and 6.1.1.4'

loop_
_geom_angle_atom_site_label_1
_geom_angle_atom_site_label_2
_geom_angle_atom_site_label_3
_geom_angle
_geom_angle_site_symmetry_1
_geom_angle_site_symmetry_3
_geom_angle_publ_flag
C10A N10 C4A 123.48(19) . . ?
C10A N10 H10N 118.3 . . ?
C4A N10 H10N 118.3 . . ?
C2 C1 C9A 120.2(2) . . ?
C2 C1 H1 119.9 . . ?
C9A C1 H1 119.9 . . ?
C1 C2 C3 120.6(2) . . ?
C1 C2 H2 119.7 . . ?
C3 C2 H2 119.7 . . ?
C4 C3 C2 121.6(2) . . ?
C4 C3 H3 119.2 . . ?
C2 C3 H3 119.2 . . ?
C3 C4 C4A 118.6(2) . . ?
C3 C4 H4 120.7 . . ?
C4A C4 H4 120.7 . . ?
N10 C4A C4 120.6(2) . . ?
N10 C4A C9A 118.8(2) . . ?
C4 C4A C9A 120.7(2) . . ?
C6 C5 C10A 118.5(2) . . ?
C6 C5 H5 120.8 . . ?
C10A C5 H5 120.8 . . ?
C5 C6 C7 121.8(2) . . ?
C5 C6 H6 119.1 . . ?
C7 C6 H6 119.1 . . ?
C8 C7 C6 120.4(2) . . ?
C8 C7 H7 119.8 . . ?
C6 C7 H7 119.8 . . ?
C7 C8 C8A 120.3(2) . . ?
C7 C8 H8 119.9 . . ?
C8A C8 H8 119.9 . . ?
C9 C8A C8 123.0(2) . . ?
C9 C8A C10A 118.3(2) . . ?
C8 C8A C10A 118.6(2) . . ?
C9A C9 C8A 121.3(2) . . ?
C9A C9 H9 119.4 . . ?
C8A C9 H9 119.4 . . ?
C9 C9A C4A 118.9(2) . . ?
C9 C9A C1 122.9(2) . . ?
C4A C9A C1 118.2(2) . . ?
N10 C10A C8A 119.3(2) . . ?
N10 C10A C5 120.4(2) . . ?
C8A C10A C5 120.3(2) . . ?
O2 S1 O3 113.96(13) . . ?
O2 S1 O1 112.49(12) . . ?
O3 S1 O1 111.99(13) . . ?
O2 S1 C11 107.11(11) . . ?
O3 S1 C11 105.82(11) . . ?
O1 S1 C11 104.66(10) . . ?
C12 C11 C16 120.3(2) . . ?
C12 C11 S1 119.38(16) . . ?
C16 C11 S1 120.29(17) . . ?
C11 C12 C13 119.6(2) . . ?
C11 C12 H12 120.2 . . ?
C13 C12 H12 120.2 . . ?
C12 C13 C14 120.2(2) . . ?
C12 C13 H13 119.9 . . ?
C14 C13 H13 119.9 . . ?
C15 C14 C13 119.9(2) . . ?
C15 C14 H14 120.1 . . ?
C13 C14 H14 120.1 . . ?
C14 C15 C16 120.2(2) . . ?
C14 C15 H15 119.9 . . ?
C16 C15 H15 119.9 . . ?
C15 C16 C11 119.8(2) . . ?
C15 C16 H16 120.1 . . ?
C11 C16 H16 120.1 . . ?

loop_
_geom_bond_atom_site_label_1
_geom_bond_atom_site_label_2
_geom_bond_distance
_geom_bond_site_symmetry_2
_geom_bond_publ_flag
N10 C10A 1.356(3) . ?
N10 C4A 1.359(3) . ?
N10 H10N 1.0400 . ?
C1 C2 1.350(4) . ?
C1 C9A 1.426(3) . ?
C1 H1 0.9500 . ?
C2 C3 1.416(4) . ?
C2 H2 0.9500 . ?
C3 C4 1.363(4) . ?
C3 H3 0.9500 . ?
C4 C4A 1.410(3) . ?
C4 H4 0.9500 . ?
C4A C9A 1.423(3) . ?
C5 C6 1.368(4) . ?
C5 C10A 1.421(3) . ?
C5 H5 0.9500 . ?
C6 C7 1.407(4) . ?
C6 H6 0.9500 . ?
C7 C8 1.363(3) . ?
C7 H7 0.9500 . ?
C8 C8A 1.419(3) . ?
C8 H8 0.9500 . ?
C8A C9 1.399(3) . ?
C8A C10A 1.420(3) . ?
C9 C9A 1.388(3) . ?
C9 H9 0.9500 . ?
S1 O2 1.4356(19) . ?
S1 O3 1.441(2) . ?
S1 O1 1.4615(19) . ?
S1 C11 1.778(2) . ?
C11 C12 1.383(3) . ?
C11 C16 1.385(3) . ?
C12 C13 1.384(3) . ?
C12 H12 0.9500 . ?
C13 C14 1.387(4) . ?
C13 H13 0.9500 . ?
C14 C15 1.379(4) . ?
C14 H14 0.9500 . ?
C15 C16 1.383(3) . ?
C15 H15 0.9500 . ?
C16 H16 0.9500 . ?
